data_9000646
loop_
_publ_author_name
'Mazzi, F.'
'Galli, E.'

_publ_section_title
;
 Is each analcime different?
 ANA 5
;
_journal_name_full 'American Mineralogist'
_journal_page_first 448
_journal_page_last 460
_journal_volume 63
_journal_year 1978
_chemical_formula_sum 'Al2 H4 Na2.04 O14 Si4'
_chemical_name_mineral Analcime
_space_group_IT_number 142
_symmetry_space_group_name_Hall '-I 4bd 2c'
_symmetry_space_group_name_H-M 'I 41/a c d :2'
_cell_angle_alpha 90
_cell_angle_beta 90
_cell_angle_gamma 90
_cell_formula_units_Z 8
_cell_length_a 13.728
_cell_length_b 13.728
_cell_length_c 13.722
_cell_volume 2586.020
_exptl_crystal_density_diffrn 2.267
_cod_original_cell_volume 2586.021
_cod_original_sg_symbol_H-M 'I 41/a c d'
_cod_original_formula_sum '(Al2 Si4) Na2.04 O14 H4'
_cod_database_code 9000646

loop_
_symmetry_equiv_pos_as_xyz
x,y,z
1/2+x,1/2+y,1/2+z
1/4-y,3/4-x,3/4+z
3/4-y,1/4-x,1/4+z
1/4+y,3/4+x,3/4-z
3/4+y,1/4+x,1/4-z
1/4+y,3/4-x,1/4-z
3/4+y,1/4-x,3/4-z
1/4-y,3/4+x,1/4+z
3/4-y,1/4+x,3/4+z
1/2+x,-y,z
+x,1/2-y,1/2+z
1/2-x,y,-z
-x,1/2+y,1/2-z
1/2+x,y,1/2-z
+x,1/2+y,-z
1/2-x,-y,1/2+z
-x,1/2-y,+z
1/4+y,1/4+x,1/4+z
3/4+y,3/4+x,3/4+z
1/4-y,1/4-x,1/4-z
3/4-y,3/4-x,3/4-z
1/4-y,1/4+x,3/4-z
3/4-y,3/4+x,1/4-z
1/4+y,1/4-x,3/4+z
3/4+y,3/4-x,1/4+z
-x,y,1/2+z
1/2-x,1/2+y,+z
x,-y,1/2-z
1/2+x,1/2-y,-z
-x,-y,-z
1/2-x,1/2-y,1/2-z

loop_
_atom_site_label
_atom_site_type_symbol
_atom_site_fract_x
_atom_site_fract_y
_atom_site_fract_z
_atom_site_occupancy
_atom_site_U_iso_or_equiv
_atom_site_attached_hydrogens
Al1 Al 0.12510 0.16230 0.41220 0.35000 0.01115 .
Si1 Si 0.12510 0.16230 0.41220 0.65000 0.01115 .
Si2 Si 0.16240 0.41240 0.12500 0.70000 0.01051 .
Al2 Al 0.16240 0.41240 0.12500 0.30000 0.01051 .
Na1 Na 0.12480 0.00000 0.25000 0.73000 0.03977 .
Na2 Na 0.00000 0.25000 0.12500 0.58000 0.03546 .
O1 O 0.10440 0.36650 0.21940 1.00000 0.02913 .
O2 O 0.21960 0.10410 0.36490 1.00000 0.02964 .
O3 O 0.36540 0.21940 0.10430 1.00000 0.02824 .
Wat O 0.12380 0.12620 0.12500 1.00000 0.08346 2

_database_code_amcsd 0000658
